data_4088427
loop_
_publ_author_name
'Shimogawa, Ryuichi'
'Konishi, Gen-ichi'
'Takao, Toshiro'
'Suzuki, Hiroharu'

_publ_section_title
;
 Photoinduced Reactions of Diruthenium Tetrahydride Complexes:
 Carbon--Hydrogen Bond Cleavage of Tetrahydrofuran Leading to Bridging
 Cyclic Fischer-Type Carbene Complexes
;
_journal_issue 10
_journal_name_full Organometallics
_journal_page_first 1446
_journal_paper_doi 10.1021/acs.organomet.6b00070
_journal_volume 35
_journal_year 2016
_chemical_formula_sum 'C26 H36 O3 Ru2'
_chemical_formula_weight 598.69
_space_group_crystal_system monoclinic
_space_group_IT_number 14
_space_group_name_Hall '-P 2yn'
_space_group_name_H-M_alt 'P 1 21/n 1'
_atom_sites_solution_hydrogens mixed
_audit_creation_method SHELXL-2014/7
_cell_angle_alpha 90
_cell_angle_beta 99.5490(10)
_cell_angle_gamma 90
_cell_formula_units_Z 4
_cell_length_a 8.5953(3)
_cell_length_b 20.2385(6)
_cell_length_c 14.6209(6)
_cell_measurement_reflns_used 24863
_cell_measurement_temperature 143(2)
_cell_measurement_theta_max 27.467
_cell_measurement_theta_min 2.999
_cell_volume 2508.15(15)
_computing_cell_refinement 'RAPID AUTO (Rigaku, 2006)'
_computing_data_collection 'RAPID AUTO (Rigaku, 2006)'
_computing_data_reduction 'RAPID AUTO (Rigaku, 2006)'
_computing_molecular_graphics 'ORTEX (P.McArdle, 1995)'
_computing_publication_material 'SHELXL-2014/7 (Sheldrick, 2014)'
_computing_structure_refinement 'SHELXL-2014/7 (Sheldrick, 2014)'
_computing_structure_solution 'SHELXT-2014/5 (Sheldrick, 2014)'
_diffrn_ambient_temperature 143(2)
_diffrn_detector_area_resol_mean 10
_diffrn_measured_fraction_theta_full 0.998
_diffrn_measured_fraction_theta_max 0.997
_diffrn_measurement_device_type 'Rigaku R-AXIS RAPID Imaging Plate'
_diffrn_measurement_method \w
_diffrn_radiation_type MoK\a
_diffrn_radiation_wavelength 0.71069
_diffrn_reflns_av_R_equivalents 0.0366
_diffrn_reflns_av_unetI/netI 0.0295
_diffrn_reflns_Laue_measured_fraction_full 0.998
_diffrn_reflns_Laue_measured_fraction_max 0.997
_diffrn_reflns_limit_h_max 11
_diffrn_reflns_limit_h_min -10
_diffrn_reflns_limit_k_max 26
_diffrn_reflns_limit_k_min -26
_diffrn_reflns_limit_l_max 18
_diffrn_reflns_limit_l_min -18
_diffrn_reflns_number 24455
_diffrn_reflns_point_group_measured_fraction_full 0.998
_diffrn_reflns_point_group_measured_fraction_max 0.997
_diffrn_reflns_theta_full 25.240
_diffrn_reflns_theta_max 27.467
_diffrn_reflns_theta_min 2.999
_diffrn_source 'Rigaku Rotating Anode Ultrax18'
_exptl_absorpt_coefficient_mu 1.228
_exptl_absorpt_correction_T_max 0.8717
_exptl_absorpt_correction_T_min 0.6498
_exptl_absorpt_correction_type numerical
_exptl_absorpt_process_details 'NUMABS (T. Higashi, 1999)'
_exptl_crystal_colour yellow
_exptl_crystal_density_diffrn 1.585
_exptl_crystal_density_meas ?
_exptl_crystal_description platelet
_exptl_crystal_F_000 1216
_exptl_crystal_size_max 0.477
_exptl_crystal_size_mid 0.258
_exptl_crystal_size_min 0.087
_refine_diff_density_max 0.404
_refine_diff_density_min -0.342
_refine_diff_density_rms 0.066
_refine_ls_extinction_method none
_refine_ls_goodness_of_fit_ref 1.052
_refine_ls_hydrogen_treatment mixed
_refine_ls_matrix_type full
_refine_ls_number_parameters 298
_refine_ls_number_reflns 5734
_refine_ls_number_restraints 0
_refine_ls_restrained_S_all 1.052
_refine_ls_R_factor_all 0.0238
_refine_ls_R_factor_gt 0.0203
_refine_ls_shift/su_max 0.002
_refine_ls_shift/su_mean 0.000
_refine_ls_structure_factor_coef Fsqd
_refine_ls_weighting_details 'w=1/[\s^2^(Fo^2^)+(0.0107P)^2^+1.6820P] where P=(Fo^2^+2Fc^2^)/3'
_refine_ls_weighting_scheme calc
_refine_ls_wR_factor_gt 0.0456
_refine_ls_wR_factor_ref 0.0469
_reflns_Friedel_coverage 0.000
_reflns_number_gt 5222
_reflns_number_total 5734
_reflns_threshold_expression 'I > 2\s(I)'
_cod_data_source_file om6b00070_si_002.cif
_cod_data_source_block thfco_a
_cod_depositor_comments
;
The following automatic conversions were performed:

data item '_exptl_absorpt_correction_type' value 'Numerical' was
changed to 'numerical' in accordance with the
/home/saulius/struct/COD-crude-data/automatic-downloads/DataCite-retrospective/ACS/depositions/lib/dictionaries/cif_core.dic
dictionary named 'cif_core.dic' version 2.4.2 last updated on
2011-04-26.

data item '_exptl_crystal_density_meas' value 'not measured' was
changed to '?' -- the value is perceived as not measured.

Automatic conversion script
Id: cif_fix_values 6909 2019-04-08 15:41:33Z antanas 
;
_cod_original_sg_symbol_H-M 'P 21/n'
_cod_database_code 4088427
_shelx_shelxl_version_number 2014/7
_shelx_space_group_comment
;
The symmetry employed for this shelxl refinement is uniquely defined
by the following loop, which should always be used as a source of
symmetry information in preference to the above space-group names.
They are only intended as comments.
;
_shelx_estimated_absorpt_t_min 0.592
_shelx_estimated_absorpt_t_max 0.901

loop_
_space_group_symop_operation_xyz
'x, y, z'
'x+1/2, -y+1/2, z+1/2'
'-x, -y, -z'
'-x-1/2, y-1/2, -z-1/2'

loop_
_atom_site_label
_atom_site_type_symbol
_atom_site_fract_x
_atom_site_fract_y
_atom_site_fract_z
_atom_site_U_iso_or_equiv
_atom_site_adp_type
_atom_site_occupancy
_atom_site_site_symmetry_order
_atom_site_calc_flag
_atom_site_refinement_flags_posn
_atom_site_refinement_flags_adp
Ru1 Ru 0.66943(2) 0.54458(2) 0.20934(2) 0.01383(4) Uani 1 1 d . .
Ru2 Ru 0.55425(2) 0.65422(2) 0.30895(2) 0.01498(4) Uani 1 1 d . .
C1 C 0.46540(19) 0.59231(8) 0.17165(11) 0.0151(3) Uani 1 1 d . .
C2 C 0.4369(2) 0.66050(9) 0.16099(12) 0.0176(3) Uani 1 1 d . .
C3 C 0.2617(2) 0.67192(9) 0.13152(13) 0.0221(4) Uani 1 1 d . .
H3A H 0.2350 0.6808 0.0641 0.027 Uiso 1 1 calc R U
H3B H 0.2238 0.7090 0.1662 0.027 Uiso 1 1 calc R U
C4 C 0.1942(2) 0.60597(9) 0.15702(14) 0.0222(4) Uani 1 1 d . .
H4A H 0.1557 0.6094 0.2170 0.027 Uiso 1 1 calc R U
H4B H 0.1054 0.5922 0.1087 0.027 Uiso 1 1 calc R U
O1 O 0.32327(14) 0.55869(6) 0.16362(9) 0.0181(2) Uani 1 1 d . .
C5 C 0.7631(2) 0.60473(9) 0.14133(14) 0.0229(4) Uani 1 1 d . .
O2 O 0.82313(18) 0.64049(8) 0.09617(12) 0.0385(4) Uani 1 1 d . .
C6 C 0.4106(2) 0.60126(10) 0.35427(13) 0.0248(4) Uani 1 1 d . .
O3 O 0.3227(2) 0.57113(9) 0.38952(11) 0.0436(4) Uani 1 1 d . .
C7 C 0.6133(2) 0.44130(9) 0.16174(14) 0.0230(4) Uani 1 1 d . .
C8 C 0.5878(2) 0.44551(8) 0.25541(14) 0.0225(4) Uani 1 1 d . .
C9 C 0.7351(2) 0.46104(8) 0.31211(13) 0.0189(4) Uani 1 1 d . .
C10 C 0.8527(2) 0.46565(8) 0.25401(13) 0.0177(3) Uani 1 1 d . .
C11 C 0.7767(2) 0.45423(8) 0.16057(13) 0.0208(4) Uani 1 1 d . .
C12 C 0.4931(3) 0.41972(11) 0.08047(18) 0.0443(6) Uani 1 1 d . .
H12A H 0.5237 0.4361 0.0229 0.066 Uiso 1 1 calc R U
H12B H 0.3895 0.4377 0.0868 0.066 Uiso 1 1 calc R U
H12C H 0.4878 0.3714 0.0787 0.066 Uiso 1 1 calc R U
C13 C 0.4374(2) 0.42792(11) 0.2893(2) 0.0408(6) Uani 1 1 d . .
H13A H 0.4356 0.4493 0.3492 0.061 Uiso 1 1 calc R U
H13B H 0.4315 0.3799 0.2964 0.061 Uiso 1 1 calc R U
H13C H 0.3472 0.4431 0.2443 0.061 Uiso 1 1 calc R U
C14 C 0.7646(3) 0.46600(11) 0.41550(14) 0.0357(5) Uani 1 1 d . .
H14A H 0.6717 0.4850 0.4365 0.054 Uiso 1 1 calc R U
H14B H 0.8562 0.4944 0.4354 0.054 Uiso 1 1 calc R U
H14C H 0.7851 0.4219 0.4424 0.054 Uiso 1 1 calc R U
C15 C 1.0258(2) 0.47465(10) 0.28784(16) 0.0302(5) Uani 1 1 d . .
H15A H 1.0770 0.4899 0.2366 0.045 Uiso 1 1 calc R U
H15B H 1.0722 0.4325 0.3113 0.045 Uiso 1 1 calc R U
H15C H 1.0413 0.5075 0.3378 0.045 Uiso 1 1 calc R U
C16 C 0.8560(3) 0.44957(11) 0.07700(15) 0.0366(5) Uani 1 1 d . .
H16A H 0.9524 0.4763 0.0869 0.055 Uiso 1 1 calc R U
H16B H 0.7845 0.4660 0.0225 0.055 Uiso 1 1 calc R U
H16C H 0.8829 0.4034 0.0669 0.055 Uiso 1 1 calc R U
C17 C 0.5269(2) 0.75993(9) 0.33864(14) 0.0232(4) Uani 1 1 d . .
C18 C 0.6675(2) 0.75563(9) 0.29599(14) 0.0236(4) Uani 1 1 d . .
C19 C 0.7786(2) 0.71625(9) 0.35309(14) 0.0236(4) Uani 1 1 d . .
C20 C 0.7114(2) 0.69462(9) 0.43187(13) 0.0231(4) Uani 1 1 d . .
C21 C 0.5568(2) 0.72377(9) 0.42347(13) 0.0230(4) Uani 1 1 d . .
C22 C 0.3849(3) 0.80274(10) 0.30654(17) 0.0344(5) Uani 1 1 d . .
H22A H 0.3689 0.8068 0.2388 0.052 Uiso 1 1 calc R U
H22B H 0.4020 0.8467 0.3346 0.052 Uiso 1 1 calc R U
H22C H 0.2914 0.7826 0.3253 0.052 Uiso 1 1 calc R U
C23 C 0.6953(3) 0.79045(10) 0.20958(16) 0.0345(5) Uani 1 1 d . .
H23A H 0.5937 0.8012 0.1714 0.052 Uiso 1 1 calc R U
H23B H 0.7557 0.7617 0.1745 0.052 Uiso 1 1 calc R U
H23C H 0.7546 0.8312 0.2264 0.052 Uiso 1 1 calc R U
C24 C 0.9443(2) 0.70184(12) 0.33804(17) 0.0362(5) Uani 1 1 d . .
H24A H 0.9737 0.6569 0.3593 0.054 Uiso 1 1 calc R U
H24B H 1.0170 0.7336 0.3731 0.054 Uiso 1 1 calc R U
H24C H 0.9501 0.7056 0.2719 0.054 Uiso 1 1 calc R U
C25 C 0.7961(3) 0.65717(11) 0.51377(15) 0.0359(5) Uani 1 1 d . .
H25A H 0.8707 0.6262 0.4931 0.054 Uiso 1 1 calc R U
H25B H 0.7193 0.6327 0.5432 0.054 Uiso 1 1 calc R U
H25C H 0.8536 0.6882 0.5585 0.054 Uiso 1 1 calc R U
C26 C 0.4495(2) 0.72030(11) 0.49484(15) 0.0332(5) Uani 1 1 d . .
H26A H 0.4697 0.6793 0.5305 0.050 Uiso 1 1 calc R U
H26B H 0.3393 0.7211 0.4637 0.050 Uiso 1 1 calc R U
H26C H 0.4695 0.7582 0.5368 0.050 Uiso 1 1 calc R U
H1 H 0.697(3) 0.5932(12) 0.3044(17) 0.040(7) Uiso 1 1 d . .
H2 H 0.509(2) 0.6865(10) 0.1349(14) 0.018(5) Uiso 1 1 d . .

loop_
_atom_site_aniso_label
_atom_site_aniso_U_11
_atom_site_aniso_U_22
_atom_site_aniso_U_33
_atom_site_aniso_U_23
_atom_site_aniso_U_13
_atom_site_aniso_U_12
Ru1 0.01331(7) 0.01222(7) 0.01565(7) 0.00040(5) 0.00147(5) 0.00050(5)
Ru2 0.01538(7) 0.01355(7) 0.01527(7) -0.00189(5) 0.00035(5) -0.00042(5)
C1 0.0160(8) 0.0171(8) 0.0125(8) -0.0010(6) 0.0030(6) -0.0005(7)
C2 0.0188(8) 0.0176(8) 0.0157(8) 0.0017(7) 0.0011(7) 0.0001(7)
C3 0.0196(9) 0.0212(9) 0.0235(10) -0.0004(7) -0.0023(7) 0.0049(7)
C4 0.0155(8) 0.0255(9) 0.0248(10) -0.0022(8) 0.0006(7) 0.0044(7)
O1 0.0139(6) 0.0175(6) 0.0220(6) -0.0015(5) 0.0002(5) -0.0011(5)
C5 0.0171(9) 0.0199(9) 0.0321(10) 0.0032(8) 0.0054(8) 0.0041(7)
O2 0.0288(8) 0.0341(8) 0.0563(11) 0.0196(8) 0.0177(7) -0.0013(7)
C6 0.0297(10) 0.0289(10) 0.0151(9) -0.0055(8) 0.0012(8) -0.0057(8)
O3 0.0550(10) 0.0535(10) 0.0249(8) -0.0028(7) 0.0140(7) -0.0294(9)
C7 0.0253(9) 0.0121(8) 0.0279(10) -0.0008(7) -0.0066(8) -0.0004(7)
C8 0.0180(9) 0.0132(8) 0.0366(11) 0.0055(7) 0.0050(8) 0.0002(7)
C9 0.0238(9) 0.0142(8) 0.0192(9) 0.0039(7) 0.0044(7) 0.0038(7)
C10 0.0172(8) 0.0145(8) 0.0209(9) 0.0016(7) 0.0018(7) 0.0022(7)
C11 0.0300(10) 0.0130(8) 0.0198(9) 0.0000(7) 0.0055(8) 0.0060(7)
C12 0.0507(14) 0.0243(11) 0.0468(14) -0.0066(10) -0.0244(12) -0.0018(10)
C13 0.0231(10) 0.0288(11) 0.0732(18) 0.0162(11) 0.0157(11) -0.0004(9)
C14 0.0558(15) 0.0330(11) 0.0193(10) 0.0061(8) 0.0091(10) 0.0103(10)
C15 0.0178(9) 0.0259(10) 0.0447(13) 0.0064(9) -0.0012(9) 0.0000(8)
C16 0.0575(15) 0.0309(11) 0.0251(11) 0.0006(9) 0.0172(10) 0.0146(10)
C17 0.0220(9) 0.0147(8) 0.0310(10) -0.0072(7) -0.0010(8) -0.0012(7)
C18 0.0246(9) 0.0156(8) 0.0293(10) -0.0057(7) 0.0009(8) -0.0074(7)
C19 0.0171(9) 0.0202(9) 0.0321(11) -0.0100(8) 0.0003(8) -0.0034(7)
C20 0.0205(9) 0.0237(9) 0.0228(10) -0.0084(7) -0.0035(7) 0.0005(8)
C21 0.0229(9) 0.0214(9) 0.0237(10) -0.0112(7) 0.0004(7) -0.0018(8)
C22 0.0305(11) 0.0212(10) 0.0478(14) -0.0045(9) -0.0044(10) 0.0056(9)
C23 0.0408(12) 0.0209(10) 0.0413(13) 0.0022(9) 0.0056(10) -0.0106(9)
C24 0.0201(10) 0.0405(12) 0.0477(14) -0.0133(11) 0.0049(9) -0.0046(9)
C25 0.0366(12) 0.0406(12) 0.0258(11) -0.0048(9) -0.0088(9) 0.0042(10)
C26 0.0315(11) 0.0391(12) 0.0297(11) -0.0156(9) 0.0075(9) -0.0012(9)

loop_
_atom_type_symbol
_atom_type_description
_atom_type_scat_dispersion_real
_atom_type_scat_dispersion_imag
_atom_type_scat_source
C C 0.0033 0.0016 'International Tables Vol C Tables 4.2.6.8 and 6.1.1.4'
H H 0.0000 0.0000 'International Tables Vol C Tables 4.2.6.8 and 6.1.1.4'
O O 0.0106 0.0060 'International Tables Vol C Tables 4.2.6.8 and 6.1.1.4'
Ru Ru -1.2594 0.8363 'International Tables Vol C Tables 4.2.6.8 and 6.1.1.4'

loop_
_geom_angle_atom_site_label_1
_geom_angle_atom_site_label_2
_geom_angle_atom_site_label_3
_geom_angle
C5 Ru1 C1 88.51(7)
C5 Ru1 C11 97.42(7)
C1 Ru1 C11 134.63(7)
C5 Ru1 C7 122.88(8)
C1 Ru1 C7 103.44(7)
C11 Ru1 C7 37.54(7)
C5 Ru1 C10 106.08(7)
C1 Ru1 C10 163.39(7)
C11 Ru1 C10 37.26(7)
C7 Ru1 C10 62.13(6)
C5 Ru1 C8 158.75(8)
C1 Ru1 C8 102.07(7)
C11 Ru1 C8 62.04(7)
C7 Ru1 C8 36.96(7)
C10 Ru1 C8 61.57(6)
C5 Ru1 C9 140.13(7)
C1 Ru1 C9 130.77(7)
C11 Ru1 C9 61.83(6)
C7 Ru1 C9 61.69(7)
C10 Ru1 C9 36.71(6)
C8 Ru1 C9 36.73(7)
C5 Ru1 Ru2 88.96(6)
C1 Ru1 Ru2 54.17(5)
C11 Ru1 Ru2 168.96(5)
C7 Ru1 Ru2 142.67(5)
C10 Ru1 Ru2 132.14(5)
C8 Ru1 Ru2 112.20(5)
C9 Ru1 Ru2 107.69(5)
C5 Ru1 H1 92.6(8)
C1 Ru1 H1 86.7(8)
C11 Ru1 H1 137.4(8)
C7 Ru1 H1 142.8(8)
C10 Ru1 H1 100.3(8)
C8 Ru1 H1 106.2(8)
C9 Ru1 H1 84.5(8)
Ru2 Ru1 H1 32.6(8)
C6 Ru2 C21 91.23(8)
C6 Ru2 C17 113.26(8)
C21 Ru2 C17 37.93(7)
C6 Ru2 C20 106.13(8)
C21 Ru2 C20 38.18(7)
C17 Ru2 C20 63.43(7)
C6 Ru2 C2 99.19(7)
C21 Ru2 C2 130.62(7)
C17 Ru2 C2 95.15(7)
C20 Ru2 C2 151.69(7)
C6 Ru2 C18 150.56(8)
C21 Ru2 C18 62.36(7)
C17 Ru2 C18 37.60(7)
C20 Ru2 C18 61.77(7)
C2 Ru2 C18 89.93(7)
C6 Ru2 C19 142.94(8)
C21 Ru2 C19 62.11(7)
C17 Ru2 C19 61.77(7)
C20 Ru2 C19 37.10(7)
C2 Ru2 C19 117.60(7)
C18 Ru2 C19 35.66(7)
C6 Ru2 C1 81.75(7)
C21 Ru2 C1 161.06(6)
C17 Ru2 C1 130.32(7)
C20 Ru2 C1 160.73(6)
C2 Ru2 C1 35.28(6)
C18 Ru2 C1 118.84(6)
C19 Ru2 C1 131.28(6)
C6 Ru2 Ru1 92.31(6)
C21 Ru2 Ru1 155.77(5)
C17 Ru2 Ru1 153.30(5)
C20 Ru2 Ru1 118.28(5)
C2 Ru2 Ru1 72.29(4)
C18 Ru2 Ru1 117.12(5)
C19 Ru2 Ru1 102.53(5)
C1 Ru2 Ru1 42.84(4)
C6 Ru2 H1 96.8(8)
C21 Ru2 H1 124.5(8)
C17 Ru2 H1 142.3(8)
C20 Ru2 H1 87.4(8)
C2 Ru2 H1 102.1(8)
C18 Ru2 H1 108.6(8)
C19 Ru2 H1 80.5(8)
C1 Ru2 H1 74.1(8)
Ru1 Ru2 H1 31.3(8)
O1 C1 C2 109.71(14)
O1 C1 Ru1 120.47(11)
C2 C1 Ru1 129.36(13)
O1 C1 Ru2 118.97(11)
C2 C1 Ru2 66.59(10)
Ru1 C1 Ru2 82.98(6)
C1 C2 C3 109.18(15)
C1 C2 Ru2 78.13(10)
C3 C2 Ru2 123.54(13)
C1 C2 H2 118.8(12)
C3 C2 H2 119.2(12)
Ru2 C2 H2 101.7(13)
C2 C3 C4 101.39(14)
C2 C3 H3A 111.5
C4 C3 H3A 111.5
C2 C3 H3B 111.5
C4 C3 H3B 111.5
H3A C3 H3B 109.3
O1 C4 C3 105.94(14)
O1 C4 H4A 110.5
C3 C4 H4A 110.5
O1 C4 H4B 110.5
C3 C4 H4B 110.5
H4A C4 H4B 108.7
C1 O1 C4 109.52(13)
O2 C5 Ru1 177.22(18)
O3 C6 Ru2 174.21(17)
C8 C7 C11 107.94(16)
C8 C7 C12 125.6(2)
C11 C7 C12 126.2(2)
C8 C7 Ru1 72.78(10)
C11 C7 Ru1 70.76(10)
C12 C7 Ru1 127.11(14)
C7 C8 C9 107.96(16)
C7 C8 C13 125.5(2)
C9 C8 C13 126.1(2)
C7 C8 Ru1 70.26(10)
C9 C8 Ru1 71.89(10)
C13 C8 Ru1 129.37(13)
C10 C9 C8 108.41(16)
C10 C9 C14 125.44(18)
C8 C9 C14 125.96(18)
C10 C9 Ru1 71.35(10)
C8 C9 Ru1 71.38(10)
C14 C9 Ru1 126.98(13)
C9 C10 C11 107.54(16)
C9 C10 C15 125.01(17)
C11 C10 C15 127.23(18)
C9 C10 Ru1 71.94(10)
C11 C10 Ru1 69.70(10)
C15 C10 Ru1 127.93(13)
C7 C11 C10 108.14(16)
C7 C11 C16 125.34(19)
C10 C11 C16 126.25(19)
C7 C11 Ru1 71.69(10)
C10 C11 Ru1 73.04(10)
C16 C11 Ru1 125.72(13)
C7 C12 H12A 109.5
C7 C12 H12B 109.5
H12A C12 H12B 109.5
C7 C12 H12C 109.5
H12A C12 H12C 109.5
H12B C12 H12C 109.5
C8 C13 H13A 109.5
C8 C13 H13B 109.5
H13A C13 H13B 109.5
C8 C13 H13C 109.5
H13A C13 H13C 109.5
H13B C13 H13C 109.5
C9 C14 H14A 109.5
C9 C14 H14B 109.5
H14A C14 H14B 109.5
C9 C14 H14C 109.5
H14A C14 H14C 109.5
H14B C14 H14C 109.5
C10 C15 H15A 109.5
C10 C15 H15B 109.5
H15A C15 H15B 109.5
C10 C15 H15C 109.5
H15A C15 H15C 109.5
H15B C15 H15C 109.5
C11 C16 H16A 109.5
C11 C16 H16B 109.5
H16A C16 H16B 109.5
C11 C16 H16C 109.5
H16A C16 H16C 109.5
H16B C16 H16C 109.5
C21 C17 C18 107.47(16)
C21 C17 C22 125.84(18)
C18 C17 C22 126.15(19)
C21 C17 Ru2 70.33(10)
C18 C17 Ru2 74.55(10)
C22 C17 Ru2 127.17(13)
C19 C18 C17 108.10(17)
C19 C18 C23 125.36(18)
C17 C18 C23 126.43(19)
C19 C18 Ru2 72.52(10)
C17 C18 Ru2 67.85(10)
C23 C18 Ru2 128.26(13)
C18 C19 C20 108.89(16)
C18 C19 C24 126.06(19)
C20 C19 C24 124.97(19)
C18 C19 Ru2 71.81(10)
C20 C19 Ru2 68.26(10)
C24 C19 Ru2 128.48(13)
C19 C20 C21 107.11(17)
C19 C20 C25 125.89(18)
C21 C20 C25 126.43(19)
C19 C20 Ru2 74.64(11)
C21 C20 Ru2 69.68(10)
C25 C20 Ru2 127.63(14)
C17 C21 C20 108.36(17)
C17 C21 C26 125.75(18)
C20 C21 C26 125.79(18)
C17 C21 Ru2 71.74(10)
C20 C21 Ru2 72.14(10)
C26 C21 Ru2 124.88(13)
C17 C22 H22A 109.5
C17 C22 H22B 109.5
H22A C22 H22B 109.5
C17 C22 H22C 109.5
H22A C22 H22C 109.5
H22B C22 H22C 109.5
C18 C23 H23A 109.5
C18 C23 H23B 109.5
H23A C23 H23B 109.5
C18 C23 H23C 109.5
H23A C23 H23C 109.5
H23B C23 H23C 109.5
C19 C24 H24A 109.5
C19 C24 H24B 109.5
H24A C24 H24B 109.5
C19 C24 H24C 109.5
H24A C24 H24C 109.5
H24B C24 H24C 109.5
C20 C25 H25A 109.5
C20 C25 H25B 109.5
H25A C25 H25B 109.5
C20 C25 H25C 109.5
H25A C25 H25C 109.5
H25B C25 H25C 109.5
C21 C26 H26A 109.5
C21 C26 H26B 109.5
H26A C26 H26B 109.5
C21 C26 H26C 109.5
H26A C26 H26C 109.5
H26B C26 H26C 109.5

loop_
_geom_bond_atom_site_label_1
_geom_bond_atom_site_label_2
_geom_bond_distance
Ru1 C5 1.8400(19)
Ru1 C1 1.9978(17)
Ru1 C11 2.2182(17)
Ru1 C7 2.2305(17)
Ru1 C10 2.2623(17)
Ru1 C8 2.2635(17)
Ru1 C9 2.2701(17)
Ru1 Ru2 2.91596(19)
Ru1 H1 1.69(2)
Ru2 C6 1.840(2)
Ru2 C21 2.1847(18)
Ru2 C17 2.2032(17)
Ru2 C20 2.2175(18)
Ru2 C2 2.2338(18)
Ru2 C18 2.2928(18)
Ru2 C19 2.3020(18)
Ru2 C1 2.3821(17)
Ru2 H1 1.75(2)
C1 O1 1.386(2)
C1 C2 1.406(2)
C2 C3 1.514(2)
C2 H2 0.94(2)
C3 C4 1.526(3)
C3 H3A 0.9900
C3 H3B 0.9900
C4 O1 1.456(2)
C4 H4A 0.9900
C4 H4B 0.9900
C5 O2 1.157(2)
C6 O3 1.156(2)
C7 C8 1.425(3)
C7 C11 1.432(3)
C7 C12 1.504(3)
C8 C9 1.428(3)
C8 C13 1.501(3)
C9 C10 1.427(2)
C9 C14 1.494(3)
C10 C11 1.432(3)
C10 C15 1.499(3)
C11 C16 1.498(3)
C12 H12A 0.9800
C12 H12B 0.9800
C12 H12C 0.9800
C13 H13A 0.9800
C13 H13B 0.9800
C13 H13C 0.9800
C14 H14A 0.9800
C14 H14B 0.9800
C14 H14C 0.9800
C15 H15A 0.9800
C15 H15B 0.9800
C15 H15C 0.9800
C16 H16A 0.9800
C16 H16B 0.9800
C16 H16C 0.9800
C17 C21 1.426(3)
C17 C18 1.451(3)
C17 C22 1.507(3)
C18 C19 1.407(3)
C18 C23 1.500(3)
C19 C20 1.440(3)
C19 C24 1.505(3)
C20 C21 1.440(3)
C20 C25 1.500(3)
C21 C26 1.505(3)
C22 H22A 0.9800
C22 H22B 0.9800
C22 H22C 0.9800
C23 H23A 0.9800
C23 H23B 0.9800
C23 H23C 0.9800
C24 H24A 0.9800
C24 H24B 0.9800
C24 H24C 0.9800
C25 H25A 0.9800
C25 H25B 0.9800
C25 H25C 0.9800
C26 H26A 0.9800
C26 H26B 0.9800
C26 H26C 0.9800

loop_
_geom_torsion_atom_site_label_1
_geom_torsion_atom_site_label_2
_geom_torsion_atom_site_label_3
_geom_torsion_atom_site_label_4
_geom_torsion
O1 C1 C2 C3 -7.7(2)
Ru1 C1 C2 C3 -179.82(13)
Ru2 C1 C2 C3 -121.65(14)
O1 C1 C2 Ru2 113.92(12)
Ru1 C1 C2 Ru2 -58.18(14)
C1 C2 C3 C4 17.27(19)
Ru2 C2 C3 C4 -70.97(17)
C2 C3 C4 O1 -20.23(18)
C2 C1 O1 C4 -6.14(19)
Ru1 C1 O1 C4 166.78(12)
Ru2 C1 O1 C4 67.36(15)
C3 C4 O1 C1 17.19(18)
C11 C7 C8 C9 0.0(2)
C12 C7 C8 C9 173.92(18)
Ru1 C7 C8 C9 -62.39(12)
C11 C7 C8 C13 -172.69(17)
C12 C7 C8 C13 1.2(3)
Ru1 C7 C8 C13 124.88(18)
C11 C7 C8 Ru1 62.43(12)
C12 C7 C8 Ru1 -123.70(19)
C7 C8 C9 C10 -0.76(19)
C13 C8 C9 C10 171.91(17)
Ru1 C8 C9 C10 -62.11(12)
C7 C8 C9 C14 -175.99(17)
C13 C8 C9 C14 -3.3(3)
Ru1 C8 C9 C14 122.67(18)
C7 C8 C9 Ru1 61.34(12)
C13 C8 C9 Ru1 -125.98(19)
C8 C9 C10 C11 1.19(19)
C14 C9 C10 C11 176.44(17)
Ru1 C9 C10 C11 -60.94(12)
C8 C9 C10 C15 -173.74(17)
C14 C9 C10 C15 1.5(3)
Ru1 C9 C10 C15 124.13(17)
C8 C9 C10 Ru1 62.13(12)
C14 C9 C10 Ru1 -122.62(18)
C8 C7 C11 C10 0.70(19)
C12 C7 C11 C10 -173.13(18)
Ru1 C7 C11 C10 64.43(12)
C8 C7 C11 C16 174.99(17)
C12 C7 C11 C16 1.2(3)
Ru1 C7 C11 C16 -121.28(18)
C8 C7 C11 Ru1 -63.73(12)
C12 C7 C11 Ru1 122.44(19)
C9 C10 C11 C7 -1.16(19)
C15 C10 C11 C7 173.62(17)
Ru1 C10 C11 C7 -63.55(12)
C9 C10 C11 C16 -175.39(17)
C15 C10 C11 C16 -0.6(3)
Ru1 C10 C11 C16 122.22(18)
C9 C10 C11 Ru1 62.39(12)
C15 C10 C11 Ru1 -122.83(18)
C21 C17 C18 C19 1.4(2)
C22 C17 C18 C19 173.25(18)
Ru2 C17 C18 C19 -61.70(13)
C21 C17 C18 C23 -174.90(18)
C22 C17 C18 C23 -3.0(3)
Ru2 C17 C18 C23 122.03(19)
C21 C17 C18 Ru2 63.06(12)
C22 C17 C18 Ru2 -125.06(19)
C17 C18 C19 C20 0.4(2)
C23 C18 C19 C20 176.70(17)
Ru2 C18 C19 C20 -58.37(12)
C17 C18 C19 C24 -176.42(18)
C23 C18 C19 C24 -0.1(3)
Ru2 C18 C19 C24 124.82(19)
C17 C18 C19 Ru2 58.75(12)
C23 C18 C19 Ru2 -124.93(19)
C18 C19 C20 C21 -2.0(2)
C24 C19 C20 C21 174.88(18)
Ru2 C19 C20 C21 -62.52(12)
C18 C19 C20 C25 -173.80(18)
C24 C19 C20 C25 3.0(3)
Ru2 C19 C20 C25 125.64(19)
C18 C19 C20 Ru2 60.56(13)
C24 C19 C20 Ru2 -122.59(18)
C18 C17 C21 C20 -2.6(2)
C22 C17 C21 C20 -174.50(17)
Ru2 C17 C21 C20 63.27(12)
C18 C17 C21 C26 173.85(17)
C22 C17 C21 C26 1.9(3)
Ru2 C17 C21 C26 -120.29(18)
C18 C17 C21 Ru2 -65.86(12)
C22 C17 C21 Ru2 122.23(18)
C19 C20 C21 C17 2.8(2)
C25 C20 C21 C17 174.59(18)
Ru2 C20 C21 C17 -63.01(12)
C19 C20 C21 C26 -173.62(17)
C25 C20 C21 C26 -1.8(3)
Ru2 C20 C21 C26 120.56(19)
C19 C20 C21 Ru2 65.82(12)
C25 C20 C21 Ru2 -122.40(19)
